data_1573662
_journal_paper_doi 10.1039/D4DT03036B
_chemical_formula_moiety 'C15 H22 Au O P'
_chemical_formula_sum 'C15 H22 Au O P'
_chemical_formula_weight 446.26
_space_group_crystal_system orthorhombic
_space_group_IT_number 61
_space_group_name_Hall '-P 2ac 2ab'
_space_group_name_H-M_alt 'P b c a'
_atom_sites_solution_hydrogens geom
_atom_sites_solution_primary dual
_audit_creation_date 2023-05-15
_audit_creation_method
;
Olex2 1.5
(compiled 2023.03.06 svn.rbb2c1857 for OlexSys, GUI svn.r6748)
;
_audit_update_record
;
2024-07-24 deposited with the CCDC.	2025-01-09 downloaded from the CCDC.
;
_cell_angle_alpha 90
_cell_angle_beta 90
_cell_angle_gamma 90
_cell_formula_units_Z 8
_cell_length_a 16.9137(6)
_cell_length_b 9.8518(5)
_cell_length_c 16.3267(11)
_cell_measurement_reflns_used 4031
_cell_measurement_temperature 293(2)
_cell_measurement_theta_max 24.1560
_cell_measurement_theta_min 1.8870
_cell_volume 2720.5(2)
_computing_cell_refinement 'CrysAlisPro 1.171.42.49 (Rigaku OD, 2022)'
_computing_data_collection 'CrysAlisPro 1.171.42.49 (Rigaku OD, 2022)'
_computing_data_reduction 'CrysAlisPro 1.171.42.49 (Rigaku OD, 2022)'
_computing_molecular_graphics 'Olex2 1.5 (Dolomanov et al., 2009)'
_computing_publication_material 'Olex2 1.5 (Dolomanov et al., 2009)'
_computing_structure_refinement 'SHELXL 2018/3 (Sheldrick, 2015)'
_computing_structure_solution 'SHELXT 2018/2 (Sheldrick, 2018)'
_diffrn_ambient_environment 'Diamond Anvil Cell filled with n-pentane/i-pentane 1:1 mixture'
_diffrn_ambient_pressure 2310000
_diffrn_ambient_temperature 293(2)
_diffrn_crystal_treatment 'pressurized rapidly in n-pentane/i-pentane 1:1 mixture as a hydrostatic medium'
_diffrn_detector 'CCD plate'
_diffrn_detector_area_resol_mean 16.0128
_diffrn_detector_type Eos
_diffrn_measured_fraction_theta_full 0.700
_diffrn_measured_fraction_theta_max 0.572
_diffrn_measurement_details
;
List of Runs (angles in degrees, time in seconds):

  # Type    Start    End  Width  t~exp~   \w     \q     \k     \f   Frames
#--------------------------------------------------------------------------
  1  \w    -54.00 -18.00   1.00  150.00    --   22.11 135.00 -57.00   36
  2  \w    -75.00  -6.00   1.00  150.00    --  -22.19  97.00 143.00   69
  3  \w    -60.00   5.00   1.00  150.00    --  -22.19  67.00 -23.00   65
  4  \w    -16.00  33.00   1.00  150.00    --  -22.19 -38.00-180.00   49
  5  \w    -97.00 -26.00   1.00  150.00    --  -22.19 135.00 -57.00   71
  6  \w    -38.00  -9.00   1.00  150.00    --  -22.19  77.00 -30.00   29
  7  \w    -56.00 -25.00   1.00  150.00    --  -22.19  38.00-180.00   31
;
_diffrn_measurement_device 'four-circle diffractometer'
_diffrn_measurement_device_type 'SuperNova, Single source at offset/far, Eos'
_diffrn_measurement_method '\w scans'
_diffrn_measurement_specimen_support 'Diamond Anvil Cell, effective opening angle 38 deg.'
_diffrn_orient_matrix_type 'CrysAlisPro convention (1999,Acta A55,543-557)'
_diffrn_orient_matrix_UB_11 -0.0031586141
_diffrn_orient_matrix_UB_12 -0.0326779714
_diffrn_orient_matrix_UB_13 -0.0278252837
_diffrn_orient_matrix_UB_21 -0.0329219837
_diffrn_orient_matrix_UB_22 0.0041574214
_diffrn_orient_matrix_UB_23 0.0022131378
_diffrn_orient_matrix_UB_31 0.0007334630
_diffrn_orient_matrix_UB_32 0.0462661401
_diffrn_orient_matrix_UB_33 -0.0198445437
_diffrn_radiation_monochromator mirror
_diffrn_radiation_probe x-ray
_diffrn_radiation_type 'Ag K\a'
_diffrn_radiation_wavelength 0.56087
_diffrn_reflns_av_R_equivalents 0.0767
_diffrn_reflns_av_unetI/netI 0.0774
_diffrn_reflns_Laue_measured_fraction_full 0.700
_diffrn_reflns_Laue_measured_fraction_max 0.572
_diffrn_reflns_limit_h_max 24
_diffrn_reflns_limit_h_min -25
_diffrn_reflns_limit_k_max 13
_diffrn_reflns_limit_k_min -13
_diffrn_reflns_limit_l_max 17
_diffrn_reflns_limit_l_min -18
_diffrn_reflns_number 13822
_diffrn_reflns_point_group_measured_fraction_full 0.700
_diffrn_reflns_point_group_measured_fraction_max 0.572
_diffrn_reflns_theta_full 19.665
_diffrn_reflns_theta_max 25.622
_diffrn_reflns_theta_min 1.900
_diffrn_source 'micro-focus sealed X-ray tube'
_diffrn_source_type 'SuperNova (Ag) X-ray Source'
_exptl_absorpt_coefficient_mu 5.902
_exptl_absorpt_correction_T_max 0.59658
_exptl_absorpt_correction_T_min 0.58798
_exptl_absorpt_correction_type sphere
_exptl_absorpt_process_details
;
CrysAlisPro 1.171.42.49 (Rigaku Oxford Diffraction, 2022)
Spherical absorption correction
using equivalent radius and absorption coefficient.
Empirical absorption correction using spherical harmonics,
implemented in SCALE3 ABSPACK scaling algorithm.
;
_exptl_crystal_density_diffrn 2.179
_exptl_crystal_description needle
_exptl_crystal_F_000 1712
_exptl_crystal_preparation
'Mounted in a Diamond-Anvil Cell using n-pentane/i-pentane 1:1 mixture as pressure medium.,Luminescent'
_exptl_crystal_pressure_history 'Pressurized to 2.31 GPa and left to stabilize over ? hours.'
_exptl_crystal_recrystallization_method 'Re-crystallisation from solvent: n-pentane/dichloromethane'
_exptl_crystal_size_max 0.16
_exptl_crystal_size_mid 0.12
_exptl_crystal_size_min 0.10
_exptl_crystal_size_rad 0.400
_refine_diff_density_max 3.094
_refine_diff_density_min -2.572
_refine_diff_density_rms 0.269
_refine_ls_extinction_method none
_refine_ls_goodness_of_fit_ref 1.175
_refine_ls_hydrogen_treatment constr
_refine_ls_matrix_type full
_refine_ls_number_parameters 166
_refine_ls_number_reflns 2984
_refine_ls_number_restraints 6
_refine_ls_restrained_S_all 1.177
_refine_ls_R_factor_all 0.1346
_refine_ls_R_factor_gt 0.0830
_refine_ls_shift/su_max 0.000
_refine_ls_shift/su_mean 0.000
_refine_ls_structure_factor_coef Fsqd
_refine_ls_weighting_details 'w=1/[\s^2^(Fo^2^)+138.6905P] where P=(Fo^2^+2Fc^2^)/3'
_refine_ls_weighting_scheme calc
_refine_ls_wR_factor_gt 0.1640
_refine_ls_wR_factor_ref 0.1808
_reflns_Friedel_coverage 0.000
_reflns_number_gt 1903
_reflns_number_total 2984
_reflns_threshold_expression 'I > 2\s(I)'
_cod_data_source_file d4dt03036b2.cif
_cod_data_source_block appr6_2p31GPa
_cod_database_code 1573662
_shelx_shelxl_version_number 2018/3
_chemical_oxdiff_formula 'C15 H22 O P Au'
_shelx_space_group_comment
;
The symmetry employed for this shelxl refinement is uniquely defined
by the following loop, which should always be used as a source of
symmetry information in preference to the above space-group names.
They are only intended as comments.
;
_diffrn_orient_matrix_axis[1] matrixX
_diffrn_orient_matrix_axis[2] matrixY
_diffrn_orient_matrix_axis[3] matrixZ
_olex2_refinement_description
;
1. Fixed Uiso
 At 1.2 times of:
  All C(H) groups, All C(H,H) groups
 At 1.5 times of:
  All C(H,H,H) groups
2. Uiso/Uaniso restraints and constraints
Uanis(C11) \\sim Ueq: with sigma of 0.01 and sigma for terminal atoms of 0.02
3.a Secondary CH2 refined with riding coordinates:
 C10(H10A,H10B), C12(H12A,H12B), C14(H14A,H14B)
3.b Me refined with riding coordinates:
 C11(H11A,H11B,H11C)
3.c Aromatic/amide H refined with riding coordinates:
 C8(H8), C7(H7), C4(H4), C5(H5)
3.d Idealised Me refined as rotating group:
 C15(H15A,H15B,H15C), C13(H13A,H13B,H13C), C9(H9A,H9B,H9C)
;
_olex2_submission_special_instructions 'No special instructions were received'
_oxdiff_exptl_absorpt_empirical_details
;
Empirical correction (ABSPACK) includes:
- Absorption correction using spherical harmonics
- Frame scaling
;
_oxdiff_exptl_absorpt_empirical_full_max 1.185
_oxdiff_exptl_absorpt_empirical_full_min 0.853

loop_
_space_group_symop_operation_xyz
'x, y, z'
'-x+1/2, -y, z+1/2'
'-x, y+1/2, -z+1/2'
'x+1/2, -y+1/2, -z'
'-x, -y, -z'
'x-1/2, y, -z-1/2'
'x, -y-1/2, z-1/2'
'-x-1/2, y-1/2, z'

loop_
_atom_site_label
_atom_site_type_symbol
_atom_site_fract_x
_atom_site_fract_y
_atom_site_fract_z
_atom_site_U_iso_or_equiv
_atom_site_adp_type
_atom_site_occupancy
_atom_site_site_symmetry_order
_atom_site_calc_flag
_atom_site_refinement_flags_posn
_atom_site_refinement_flags_adp
_atom_site_refinement_flags_occupancy
_atom_site_disorder_assembly
_atom_site_disorder_group
Au1 Au 0.38310(4) 0.87081(6) 0.34272(5) 0.0297(2) Uani 1 1 d . . . . .
P1 P 0.3764(3) 1.0629(4) 0.2656(3) 0.0246(11) Uani 1 1 d . . . . .
O1 O 0.3356(7) 0.0592(14) 0.5539(11) 0.042(4) Uani 1 1 d . . . . .
C6 C 0.3558(11) 0.1812(19) 0.5175(15) 0.040(6) Uani 1 1 d . . . . .
C3 C 0.3743(9) 0.4349(18) 0.4505(13) 0.028(4) Uani 1 1 d . . . . .
C10 C 0.3927(9) 1.0238(18) 0.1584(15) 0.036(5) Uani 1 1 d . . . . .
H10A H 0.360066 1.083870 0.125627 0.043 Uiso 1 1 calc R U . . .
H10B H 0.447439 1.043053 0.145223 0.043 Uiso 1 1 calc R U . . .
C8 C 0.4402(10) 0.3605(18) 0.4738(14) 0.032(5) Uani 1 1 d . . . . .
H8 H 0.490795 0.395317 0.466193 0.038 Uiso 1 1 calc R U . . .
C2 C 0.3853(11) 0.5722(18) 0.4173(14) 0.035(5) Uani 1 1 d . . . . .
C12 C 0.2817(10) 1.149(2) 0.2718(17) 0.042(6) Uani 1 1 d . . . . .
H12A H 0.271127 1.174036 0.328224 0.050 Uiso 1 1 calc R U . . .
H12B H 0.283685 1.231944 0.239587 0.050 Uiso 1 1 calc R U . . .
C7 C 0.4297(9) 0.2341(18) 0.5083(13) 0.028(4) Uani 1 1 d . . . . .
H7 H 0.473398 0.184494 0.525465 0.033 Uiso 1 1 calc R U . . .
C15 C 0.4393(11) 1.324(2) 0.2472(17) 0.046(6) Uani 1 1 d . . . . .
H15A H 0.432066 1.310838 0.189413 0.068 Uiso 1 1 calc R U . . .
H15B H 0.484592 1.380579 0.256404 0.068 Uiso 1 1 calc R U . . .
H15C H 0.393172 1.366638 0.269803 0.068 Uiso 1 1 calc R U . . .
C14 C 0.4516(11) 1.191(2) 0.2873(15) 0.040(5) Uani 1 1 d . . . . .
H14A H 0.453838 1.204696 0.346053 0.048 Uiso 1 1 calc R U . . .
H14B H 0.502603 1.155402 0.270267 0.048 Uiso 1 1 calc R U . . .
C4 C 0.3013(10) 0.386(2) 0.4589(15) 0.037(5) Uani 1 1 d . . . . .
H4 H 0.258099 0.436783 0.441120 0.044 Uiso 1 1 calc R U . . .
C1 C 0.3890(10) 0.6866(19) 0.3948(14) 0.032(5) Uani 1 1 d . . . . .
C13 C 0.2157(11) 1.059(3) 0.2403(19) 0.053(7) Uani 1 1 d . . . . .
H13A H 0.229704 1.024386 0.187382 0.079 Uiso 1 1 calc R U . . .
H13B H 0.167893 1.111240 0.236091 0.079 Uiso 1 1 calc R U . . .
H13C H 0.207783 0.985173 0.277626 0.079 Uiso 1 1 calc R U . . .
C5 C 0.2897(9) 0.2554(19) 0.4954(14) 0.031(5) Uani 1 1 d . . . . .
H5 H 0.239163 0.221249 0.504073 0.037 Uiso 1 1 calc R U . . .
C9 C 0.3968(13) -0.036(2) 0.5623(18) 0.050(7) Uani 1 1 d . . . . .
H9A H 0.429562 -0.034089 0.514375 0.075 Uiso 1 1 calc R U . . .
H9B H 0.374569 -0.124961 0.568848 0.075 Uiso 1 1 calc R U . . .
H9C H 0.428000 -0.013851 0.609601 0.075 Uiso 1 1 calc R U . . .
C11 C 0.3755(16) 0.885(3) 0.1350(19) 0.073(8) Uani 1 1 d . U . . .
H11A H 0.385672 0.873154 0.077608 0.110 Uiso 1 1 calc R U . . .
H11B H 0.408525 0.824100 0.165829 0.110 Uiso 1 1 calc R U . . .
H11C H 0.320981 0.864997 0.146194 0.110 Uiso 1 1 calc R U . . .

loop_
_atom_site_aniso_label
_atom_site_aniso_U_11
_atom_site_aniso_U_22
_atom_site_aniso_U_33
_atom_site_aniso_U_23
_atom_site_aniso_U_13
_atom_site_aniso_U_12
Au1 0.0338(3) 0.0221(3) 0.0334(6) 0.0077(2) 0.0025(3) 0.0007(3)
P1 0.0300(19) 0.017(2) 0.026(4) 0.0020(13) 0.002(2) 0.0004(16)
O1 0.035(7) 0.035(9) 0.057(15) 0.017(6) 0.004(7) -0.005(6)
C6 0.044(10) 0.012(10) 0.07(2) 0.005(7) -0.005(10) -0.003(7)
C3 0.017(7) 0.030(10) 0.038(17) 0.007(6) 0.010(7) 0.005(6)
C10 0.022(7) 0.032(11) 0.054(19) 0.015(8) -0.007(9) 0.000(6)
C8 0.029(7) 0.032(11) 0.035(17) -0.008(7) 0.007(8) -0.006(7)
C2 0.039(9) 0.024(11) 0.043(19) -0.003(6) 0.010(10) -0.002(8)
C12 0.031(8) 0.039(14) 0.06(2) -0.005(9) -0.004(9) 0.002(8)
C7 0.024(7) 0.025(11) 0.035(17) 0.000(6) 0.002(8) 0.001(6)
C15 0.039(9) 0.026(12) 0.07(2) -0.002(8) 0.007(11) -0.009(8)
C14 0.038(9) 0.032(12) 0.05(2) -0.007(8) -0.012(10) -0.002(8)
C4 0.027(7) 0.041(13) 0.04(2) 0.011(8) -0.010(8) -0.004(8)
C1 0.026(8) 0.032(11) 0.039(18) 0.011(7) 0.005(9) 0.000(7)
C13 0.037(10) 0.072(19) 0.05(3) -0.006(11) -0.006(11) 0.003(10)
C5 0.024(7) 0.030(12) 0.038(18) -0.001(7) -0.005(8) -0.005(7)
C9 0.066(14) 0.018(12) 0.07(2) 0.005(8) -0.017(12) -0.009(9)
C11 0.108(15) 0.050(12) 0.062(17) -0.008(9) 0.066(13) -0.026(11)

loop_
_atom_type_symbol
_atom_type_description
_atom_type_scat_dispersion_real
_atom_type_scat_dispersion_imag
_atom_type_scat_source
C C 0.0013 0.0009 'International Tables Vol C Tables 4.2.6.8 and 6.1.1.4'
H H 0.0000 0.0000 'International Tables Vol C Tables 4.2.6.8 and 6.1.1.4'
O O 0.0058 0.0036 'International Tables Vol C Tables 4.2.6.8 and 6.1.1.4'
P P 0.0671 0.0586 'International Tables Vol C Tables 4.2.6.8 and 6.1.1.4'
Au Au -0.6570 6.0260 'International Tables Vol C Tables 4.2.6.8 and 6.1.1.4'

loop_
_axis.id
_axis.type
_axis.equipment
_axis.parity
_axis.depends_on
_axis.zero
_axis.vector[1]
_axis.vector[2]
_axis.vector[3]
source . source . . . 0.99999995 0.00000000 0.00030037
omega rotation goniometer -1 . 0.33691000 0.00000000 0.00000000 1.00000000
kappa rotation goniometer -1 omega 0.00043000 -0.76615415 0.00000000 0.64265684
phi rotation goniometer -1 kappa . 0.00004800 0.00000000 1.00000000
theta rotation goniometer -1 . 0.40100000 0.00000000 0.00000000 1.00000000
matrixX general general . phi . 1.00000000 0.00000000 0.00000000
matrixY general general . phi . 0.00000000 1.00000000 0.00000000
matrixZ general general . phi . 0.00000000 0.00000000 1.00000000
dacX translation general . phi . 0.00000000 1.00000000 0.00000000
dacY translation general . phi . -1.00000000 0.00000000 0.00000000
dacZ translation general . phi . 0.00000000 0.00000000 1.00000000

loop_
_geom_angle_atom_site_label_1
_geom_angle_atom_site_label_2
_geom_angle_atom_site_label_3
_geom_angle
_geom_angle_site_symmetry_1
_geom_angle_site_symmetry_3
_geom_angle_publ_flag
C1 Au1 P1 171.5(7) . . ?
C10 P1 Au1 110.5(6) . . ?
C10 P1 C12 106.6(10) . . ?
C10 P1 C14 103.2(10) . . ?
C12 P1 Au1 113.7(8) . . ?
C12 P1 C14 106.3(9) . . ?
C14 P1 Au1 115.6(8) . . ?
C6 O1 C9 116.1(15) . . ?
C7 C6 O1 127.3(17) . . ?
C7 C6 C5 120.7(17) . . ?
C5 C6 O1 111.8(16) . . ?
C8 C3 C2 119.1(15) . . ?
C4 C3 C8 121.8(17) . . ?
C4 C3 C2 119.1(16) . . ?
P1 C10 H10A 108.5 . . ?
P1 C10 H10B 108.5 . . ?
H10A C10 H10B 107.5 . . ?
C11 C10 P1 115.1(16) . . ?
C11 C10 H10A 108.5 . . ?
C11 C10 H10B 108.5 . . ?
C3 C8 H8 120.5 . . ?
C7 C8 C3 119.0(15) . . ?
C7 C8 H8 120.5 . . ?
C1 C2 C3 174(2) . . ?
P1 C12 H12A 109.5 . . ?
P1 C12 H12B 109.5 . . ?
H12A C12 H12B 108.0 . . ?
C13 C12 P1 110.9(15) . . ?
C13 C12 H12A 109.5 . . ?
C13 C12 H12B 109.5 . . ?
C6 C7 C8 120.7(16) . . ?
C6 C7 H7 119.7 . . ?
C8 C7 H7 119.7 . . ?
H15A C15 H15B 109.5 . . ?
H15A C15 H15C 109.5 . . ?
H15B C15 H15C 109.5 . . ?
C14 C15 H15A 109.5 . . ?
C14 C15 H15B 109.5 . . ?
C14 C15 H15C 109.5 . . ?
P1 C14 H14A 108.4 . . ?
P1 C14 H14B 108.4 . . ?
C15 C14 P1 115.3(15) . . ?
C15 C14 H14A 108.4 . . ?
C15 C14 H14B 108.4 . . ?
H14A C14 H14B 107.5 . . ?
C3 C4 H4 120.3 . . ?
C3 C4 C5 119.5(16) . . ?
C5 C4 H4 120.3 . . ?
C2 C1 Au1 171(2) . . ?
C12 C13 H13A 109.5 . . ?
C12 C13 H13B 109.5 . . ?
C12 C13 H13C 109.5 . . ?
H13A C13 H13B 109.5 . . ?
H13A C13 H13C 109.5 . . ?
H13B C13 H13C 109.5 . . ?
C6 C5 C4 118.3(15) . . ?
C6 C5 H5 120.9 . . ?
C4 C5 H5 120.9 . . ?
O1 C9 H9A 109.5 . . ?
O1 C9 H9B 109.5 . . ?
O1 C9 H9C 109.5 . . ?
H9A C9 H9B 109.5 . . ?
H9A C9 H9C 109.5 . . ?
H9B C9 H9C 109.5 . . ?
C10 C11 H11A 109.5 . . ?
C10 C11 H11B 109.5 . . ?
C10 C11 H11C 109.5 . . ?
H11A C11 H11B 109.5 . . ?
H11A C11 H11C 109.5 . . ?
H11B C11 H11C 109.5 . . ?

loop_
_geom_bond_atom_site_label_1
_geom_bond_atom_site_label_2
_geom_bond_distance
_geom_bond_site_symmetry_2
_geom_bond_publ_flag
Au1 P1 2.275(4) . ?
Au1 C1 2.007(18) . ?
P1 C10 1.81(3) . ?
P1 C12 1.817(18) . ?
P1 C14 1.825(19) . ?
O1 C6 1.38(2) . ?
O1 C9 1.40(2) . ?
C6 C7 1.36(2) . ?
C6 C5 1.38(2) . ?
C3 C8 1.39(2) . ?
C3 C2 1.47(3) . ?
C3 C4 1.33(2) . ?
C10 H10A 0.9700 . ?
C10 H10B 0.9700 . ?
C10 C11 1.45(3) . ?
C8 H8 0.9300 . ?
C8 C7 1.38(3) . ?
C2 C1 1.19(2) . ?
C12 H12A 0.9700 . ?
C12 H12B 0.9700 . ?
C12 C13 1.51(3) . ?
C7 H7 0.9300 . ?
C15 H15A 0.9600 . ?
C15 H15B 0.9600 . ?
C15 H15C 0.9600 . ?
C15 C14 1.48(3) . ?
C14 H14A 0.9700 . ?
C14 H14B 0.9700 . ?
C4 H4 0.9300 . ?
C4 C5 1.43(3) . ?
C13 H13A 0.9600 . ?
C13 H13B 0.9600 . ?
C13 H13C 0.9600 . ?
C5 H5 0.9300 . ?
C9 H9A 0.9600 . ?
C9 H9B 0.9600 . ?
C9 H9C 0.9600 . ?
C11 H11A 0.9600 . ?
C11 H11B 0.9600 . ?
C11 H11C 0.9600 . ?

loop_
_geom_torsion_atom_site_label_1
_geom_torsion_atom_site_label_2
_geom_torsion_atom_site_label_3
_geom_torsion_atom_site_label_4
_geom_torsion
_geom_torsion_site_symmetry_1
_geom_torsion_site_symmetry_2
_geom_torsion_site_symmetry_3
_geom_torsion_site_symmetry_4
_geom_torsion_publ_flag
Au1 P1 C10 C11 23.5(18) . . . . ?
Au1 P1 C12 C13 -62(2) . . . . ?
Au1 P1 C14 C15 -170.2(15) . . . . ?
O1 C6 C7 C8 -177(2) . . . . ?
O1 C6 C5 C4 178(2) . . . . ?
C3 C8 C7 C6 2(3) . . . . ?
C3 C4 C5 C6 -3(4) . . . . ?
C10 P1 C12 C13 60(2) . . . . ?
C10 P1 C14 C15 69.1(19) . . . . ?
C8 C3 C4 C5 2(4) . . . . ?
C2 C3 C8 C7 177(2) . . . . ?
C2 C3 C4 C5 -177(2) . . . . ?
C12 P1 C10 C11 -100.6(18) . . . . ?
C12 P1 C14 C15 -43(2) . . . . ?
C7 C6 C5 C4 3(4) . . . . ?
C14 P1 C10 C11 147.7(18) . . . . ?
C14 P1 C12 C13 170.0(19) . . . . ?
C4 C3 C8 C7 -2(3) . . . . ?
C5 C6 C7 C8 -3(4) . . . . ?
C9 O1 C6 C7 -19(4) . . . . ?
C9 O1 C6 C5 167(2) . . . . ?
